data_2202918
loop_
_publ_author_name
'Ng, Seik Weng'

_publ_section_title
;
 Diaquabis(4,4'-bipyridine)zinc bis(2,4,6-trinitrophenolate) dihydrate
;
_journal_issue 7
_journal_name_full 'Acta Crystallographica Section E'
_journal_page_first m452
_journal_page_last m453
_journal_paper_doi 10.1107/S1600536803012674
_journal_volume 59
_journal_year 2003
_chemical_formula_iupac '[Zn (C10 H8 N2)2 (H2 O)2] (C6 H2 N3 O7)2, 2H2 O'
_chemical_formula_moiety '2C6 H2 N3 O7 1-, C20 H20 N4 O2 Zn1 2+, 2H2 O'
_chemical_formula_sum 'C32 H28 N10 O18 Zn'
_chemical_formula_weight 906.01
_chemical_name_systematic
;
Diaquabis(4,4'-bipyridine)zinc bis(2,4,6-trinitrophenolate) dihydrate
;
_space_group_IT_number 15
_symmetry_cell_setting monoclinic
_symmetry_space_group_name_Hall '-C 2yc'
_symmetry_space_group_name_H-M 'C 1 2/c 1'
_atom_sites_solution_hydrogens geom
_atom_sites_solution_primary direct
_atom_sites_solution_secondary difmap
_audit_creation_method SHELXL-97
_cell_angle_alpha 90
_cell_angle_beta 95.080(10)
_cell_angle_gamma 90
_cell_formula_units_Z 4
_cell_length_a 14.391(2)
_cell_length_b 11.4180(10)
_cell_length_c 22.908(3)
_cell_measurement_reflns_used 25
_cell_measurement_temperature 298(2)
_cell_measurement_theta_max 15.9
_cell_measurement_theta_min 15.4
_cell_volume 3749.4(8)
_computing_cell_refinement 'CAD-4 Software'
_computing_data_collection 'CAD-4 Software (Enraf-Nonius, 1988)'
_computing_data_reduction 'XCAD4 (Harms, 1997)'
_computing_molecular_graphics 'ORTEPII (Johnson, 1976)'
_computing_publication_material SHELXL97
_computing_structure_refinement 'SHELXL97 (Sheldrick, 1997)'
_computing_structure_solution 'SHELXS97 (Sheldrick, 1997)'
_diffrn_ambient_temperature 298(2)
_diffrn_measured_fraction_theta_full 1.00
_diffrn_measured_fraction_theta_max 1.00
_diffrn_measurement_device_type 'Enraf-Nonius CAD-4'
_diffrn_measurement_method \w
_diffrn_radiation_monochromator graphite
_diffrn_radiation_source 'fine-focus sealed tube'
_diffrn_radiation_type MoK\a
_diffrn_radiation_wavelength 0.71073
_diffrn_reflns_av_R_equivalents 0.021
_diffrn_reflns_av_sigmaI/netI 0.081
_diffrn_reflns_limit_h_max 0
_diffrn_reflns_limit_h_min -17
_diffrn_reflns_limit_k_max 0
_diffrn_reflns_limit_k_min -14
_diffrn_reflns_limit_l_max 28
_diffrn_reflns_limit_l_min -28
_diffrn_reflns_number 3829
_diffrn_reflns_theta_full 26.0
_diffrn_reflns_theta_max 26.0
_diffrn_reflns_theta_min 1.8
_diffrn_standards_decay_% 0
_diffrn_standards_interval_time 60
_diffrn_standards_number 2
_exptl_absorpt_coefficient_mu 0.750
_exptl_absorpt_correction_T_max 0.914
_exptl_absorpt_correction_T_min 0.874
_exptl_absorpt_correction_type empirical
_exptl_absorpt_process_details 'VIA \y scan (North et al., 1968)'
_exptl_crystal_colour Yellow
_exptl_crystal_density_diffrn 1.605
_exptl_crystal_density_method 'not measured'
_exptl_crystal_description Block
_exptl_crystal_F_000 1856
_exptl_crystal_size_max 0.18
_exptl_crystal_size_mid 0.15
_exptl_crystal_size_min 0.12
_refine_diff_density_max 0.61
_refine_diff_density_min -0.60
_refine_ls_extinction_method none
_refine_ls_goodness_of_fit_ref 1.013
_refine_ls_hydrogen_treatment mixed
_refine_ls_matrix_type full
_refine_ls_number_parameters 278
_refine_ls_number_reflns 3679
_refine_ls_number_restraints 24
_refine_ls_restrained_S_all 1.017
_refine_ls_R_factor_all 0.131
_refine_ls_R_factor_gt 0.057
_refine_ls_shift/su_max 0.001
_refine_ls_shift/su_mean <0.001
_refine_ls_structure_factor_coef Fsqd
_refine_ls_weighting_details 'calc w = 1/[\s^2^(Fo^2^)+(0.0526P)^2^+9.5165P] where P = (Fo^2^+2Fc^2^)/3'
_refine_ls_weighting_scheme calc
_refine_ls_wR_factor_gt 0.122
_refine_ls_wR_factor_ref 0.152
_reflns_number_gt 2020
_reflns_number_total 3679
_reflns_threshold_expression I>2\s(I)
_cod_data_source_file tk6114.cif
_cod_data_source_block I
_cod_depositor_comments
;
The following automatic conversions were performed:
'_symmetry_cell_setting' value 'Monoclinic' changed to 'monoclinic'
according to '/home/saulius/struct/CIF-dictionaries/cif_core.dic'
dictionary named 'cif_core.dic' version 2.4.1 from 2010-06-29.

Automatic conversion script
Id: cif_fix_enum 1527 2010-12-29 10:47:43Z saulius 

The following automatic conversions were performed:

'_symmetry_cell_setting' value 'Monoclinic' changed to 'monoclinic'
according to /home/saulius/struct/CIF-dictionaries/cif_core.dic
dictionary named 'cif_core.dic' version 2.4.1 from
2010-06-29.

'_exptl_absorpt_correction_type' value 'Empirical'
changed to 'empirical' according to
/home/saulius/struct/CIF-dictionaries/cif_core.dic dictionary named
'cif_core.dic' version 2.4.1 from 2010-06-29.

Automatic conversion script
Id: cif_fix_values 1715 2011-07-08 13:25:40Z adriana 
;
_cod_original_sg_symbol_H-M 'C 2/c'
_cod_database_code 2202918
_cod_database_fobs_code 2202918

loop_
_symmetry_equiv_pos_as_xyz
'x, y, z'
'x, -y, z+1/2'
'x+1/2, y+1/2, z'
'x+1/2, -y+1/2, z+1/2'
'-x, -y, -z'
'-x, y, -z-1/2'
'-x+1/2, -y+1/2, -z'
'-x+1/2, y+1/2, -z-1/2'

loop_
_atom_site_label
_atom_site_fract_x
_atom_site_fract_y
_atom_site_fract_z
_atom_site_U_iso_or_equiv
_atom_site_adp_type
_atom_site_calc_flag
_atom_site_refinement_flags
_atom_site_occupancy
_atom_site_disorder_assembly
_atom_site_disorder_group
_atom_site_type_symbol
Zn1 0.5000 0.49511(8) 0.2500 0.0309(2) Uani d S 1 . . Zn
O1 0.2599(3) 0.4267(4) 0.1471(2) 0.0680(10) Uani d . 1 . . O
O2 0.2301(5) 0.6563(5) 0.1555(2) 0.113(2) Uani d D 1 . . O
O3 0.2327(5) 0.7448(5) 0.0736(3) 0.113(2) Uani d D 1 . . O
O4 0.0503(5) 0.5755(7) -0.0891(2) 0.120(3) Uani d D 1 . . O
O5 0.0286(4) 0.3882(7) -0.0935(2) 0.122(3) Uani d D 1 . . O
O6 0.1809(4) 0.1412(5) 0.0504(3) 0.109(2) Uani d D 1 . . O
O7 0.2297(7) 0.2052(6) 0.1321(3) 0.178(4) Uani d D 1 . . O
O1w 0.3524(2) 0.4994(4) 0.24810(10) 0.0410(10) Uani d D 1 . . O
O2w 0.2530(4) 0.4529(4) 0.34160(10) 0.0690(10) Uani d D 1 . . O
N1 0.5000 0.6852(5) 0.2500 0.036(2) Uani d S 1 . . N
N2 0.5000 1.3048(5) 0.2500 0.0310(10) Uani d S 1 . . N
N3 0.5084(3) 0.4938(4) 0.34580(10) 0.0350(10) Uani d . 1 . . N
N4 0.2217(4) 0.6580(5) 0.1025(2) 0.073(2) Uani d D 1 . . N
N5 0.0620(4) 0.4765(7) -0.0697(2) 0.095(3) Uani d D 1 . . N
N6 0.1970(5) 0.2217(5) 0.0832(3) 0.078(2) Uani d D 1 . . N
C1 0.5733(4) 0.7474(4) 0.2359(2) 0.0440(10) Uani d . 1 . . C
C2 0.5758(4) 0.8676(5) 0.2356(2) 0.0440(10) Uani d . 1 . . C
C3 0.5000 0.9309(6) 0.2500 0.035(2) Uani d S 1 . . C
C4 0.5000 1.0593(7) 0.2500 0.038(2) Uani d S 1 . . C
C5 0.5786(4) 1.1226(4) 0.2704(2) 0.0440(10) Uani d . 1 . . C
C6 0.5750(4) 1.2431(4) 0.2700(2) 0.0390(10) Uani d . 1 . . C
C7 0.4739(4) 0.4060(5) 0.3745(2) 0.0460(10) Uani d . 1 . . C
C8 0.4699(4) 0.4055(5) 0.4343(2) 0.0450(10) Uani d . 1 . . C
C9 0.5036(3) 0.4981(5) 0.4679(2) 0.0350(10) Uani d . 1 . . C
C10 0.5424(4) 0.5872(5) 0.4379(2) 0.056(2) Uani d . 1 . . C
C11 0.5426(4) 0.5826(5) 0.3781(2) 0.051(2) Uani d . 1 . . C
C12 0.2131(3) 0.4392(4) 0.09600(10) 0.053(2) Uani d G 1 . . C
C13 0.1966(3) 0.5501(3) 0.0723(2) 0.059(2) Uani d GD 1 . . C
C14 0.1482(3) 0.5625(3) 0.0174(2) 0.063(2) Uani d G 1 . . C
C15 0.1163(2) 0.4639(4) -0.01380(10) 0.062(2) Uani d GD 1 . . C
C16 0.1327(3) 0.3530(3) 0.0099(2) 0.061(2) Uani d G 1 . . C
C17 0.1811(3) 0.3406(3) 0.0648(2) 0.050(2) Uani d GD 1 . . C
H1w1 0.321(3) 0.476(4) 0.2750(10) 0.049 Uiso d D 1 . . H
H1w2 0.322(3) 0.487(5) 0.2150(10) 0.049 Uiso d D 1 . . H
H2w1 0.253(5) 0.383(2) 0.355(2) 0.083 Uiso d D 1 . . H
H2w2 0.263(5) 0.500(3) 0.370(2) 0.083 Uiso d D 1 . . H
H1 0.6255 0.7070 0.2256 0.052 Uiso calc R 1 . . H
H2 0.6290 0.9062 0.2256 0.053 Uiso calc R 1 . . H
H5 0.6331 1.0840 0.2842 0.053 Uiso calc R 1 . . H
H6 0.6279 1.2840 0.2845 0.047 Uiso calc R 1 . . H
H7 0.4512 0.3412 0.3532 0.055 Uiso calc R 1 . . H
H8 0.4440 0.3416 0.4522 0.054 Uiso calc R 1 . . H
H10 0.5688 0.6512 0.4583 0.067 Uiso calc R 1 . . H
H11 0.5683 0.6454 0.3592 0.062 Uiso calc R 1 . . H
H14 0.1373 0.6367 0.0016 0.076 Uiso calc R 1 . . H
H16 0.1113 0.2870 -0.0110 0.073 Uiso calc R 1 . . H

loop_
_atom_site_aniso_label
_atom_site_aniso_U_11
_atom_site_aniso_U_22
_atom_site_aniso_U_33
_atom_site_aniso_U_12
_atom_site_aniso_U_13
_atom_site_aniso_U_23
Zn1 0.0414(5) 0.0269(4) 0.0241(4) 0.000 0.0007(3) 0.000
O1 0.074(3) 0.066(3) 0.059(3) -0.004(3) -0.015(2) -0.002(2)
O2 0.176(6) 0.083(4) 0.076(4) 0.018(4) -0.022(4) -0.034(3)
O3 0.160(6) 0.057(3) 0.124(5) 0.006(4) 0.019(4) 0.005(4)
O4 0.100(5) 0.198(8) 0.059(4) 0.038(5) -0.005(3) 0.032(4)
O5 0.097(5) 0.207(8) 0.057(4) 0.010(5) -0.018(3) -0.034(4)
O6 0.114(5) 0.075(4) 0.137(5) -0.022(4) 0.010(4) -0.022(4)
O7 0.300(10) 0.076(5) 0.142(6) 0.002(6) -0.088(7) 0.021(5)
O1w 0.042(2) 0.045(2) 0.036(2) -0.006(2) 0.0010(10) -0.001(2)
O2w 0.071(3) 0.072(3) 0.064(3) 0.006(3) 0.010(3) 0.013(2)
N1 0.047(4) 0.027(3) 0.036(4) 0.000 0.008(3) 0.000
N2 0.042(4) 0.029(3) 0.022(3) 0.000 -0.004(3) 0.000
N3 0.039(2) 0.039(2) 0.025(2) -0.004(3) 0.000(2) 0.001(2)
N4 0.080(4) 0.063(4) 0.074(4) 0.017(4) -0.002(3) -0.015(4)
N5 0.065(4) 0.172(9) 0.046(4) 0.021(5) -0.002(3) -0.002(5)
N6 0.079(5) 0.066(4) 0.088(5) 0.002(4) 0.006(4) -0.004(4)
C1 0.049(4) 0.027(3) 0.057(4) 0.008(3) 0.019(3) 0.001(3)
C2 0.038(3) 0.031(3) 0.063(4) -0.002(3) 0.010(3) 0.003(3)
C3 0.044(5) 0.029(4) 0.030(4) 0.000 -0.005(4) 0.000
C4 0.051(6) 0.026(4) 0.038(5) 0.000 0.006(4) 0.000
C5 0.048(4) 0.029(3) 0.054(3) 0.003(3) -0.009(3) 0.003(3)
C6 0.042(3) 0.030(3) 0.043(3) 0.000(2) -0.009(2) 0.002(2)
C7 0.075(4) 0.038(3) 0.024(3) -0.007(3) 0.001(3) -0.002(2)
C8 0.066(4) 0.039(3) 0.030(3) -0.015(3) 0.004(3) -0.001(2)
C9 0.037(3) 0.043(3) 0.025(2) -0.002(3) 0.004(2) -0.002(3)
C10 0.077(5) 0.062(4) 0.028(3) -0.037(4) 0.004(3) -0.011(3)
C11 0.072(4) 0.053(4) 0.029(3) -0.027(3) 0.007(3) -0.001(3)
C12 0.038(3) 0.065(4) 0.054(4) 0.001(3) 0.004(3) 0.001(3)
C13 0.058(4) 0.057(4) 0.061(4) 0.006(3) -0.001(3) -0.009(3)
C14 0.054(4) 0.071(5) 0.066(4) 0.017(4) 0.017(3) 0.009(4)
C15 0.041(3) 0.103(6) 0.042(3) 0.015(4) 0.002(3) -0.006(3)
C16 0.044(4) 0.089(5) 0.051(4) 0.001(4) 0.006(3) -0.017(4)
C17 0.041(3) 0.056(4) 0.054(4) -0.007(3) 0.007(3) -0.006(3)

loop_
_atom_type_symbol
_atom_type_description
_atom_type_scat_dispersion_real
_atom_type_scat_dispersion_imag
_atom_type_scat_source
C C 0.0033 0.0016 'International Tables Vol C Tables 4.2.6.8 and 6.1.1.4'
H H 0.0000 0.0000 'International Tables Vol C Tables 4.2.6.8 and 6.1.1.4'
N N 0.0061 0.0033 'International Tables Vol C Tables 4.2.6.8 and 6.1.1.4'
O O 0.0106 0.0060 'International Tables Vol C Tables 4.2.6.8 and 6.1.1.4'
Zn Zn 0.2839 1.4301 'International Tables Vol C Tables 4.2.6.8 and 6.1.1.4'

loop_
_geom_angle_atom_site_label_1
_geom_angle_atom_site_label_2
_geom_angle_atom_site_label_3
_geom_angle_site_symmetry_1
_geom_angle_site_symmetry_3
_geom_angle
_geom_angle_publ_flag
O1w Zn1 O1w . 6_656 177.4(2) no
O1w Zn1 N1 . . 88.70(10) no
O1w Zn1 N1 6_656 . 88.70(10) no
O1w Zn1 N2 . 1_545 91.30(10) no
O1w Zn1 N2 6_656 1_545 91.30(10) no
N1 Zn1 N2 . 1_545 180.00(10) no
O1w Zn1 N3 . . 89.30(10) no
O1w Zn1 N3 6_656 . 90.70(10) no
N1 Zn1 N3 . . 90.40(10) no
N2 Zn1 N3 1_545 . 89.60(10) no
O1w Zn1 N3 . 6_656 90.70(10) no
O1w Zn1 N3 6_656 6_656 89.30(10) no
N1 Zn1 N3 . 6_656 90.40(10) no
N2 Zn1 N3 1_545 6_656 89.60(10) no
N3 Zn1 N3 . 6_656 179.2(3) no
C1 N1 C1 6_656 . 115.7(6) no
C1 N1 Zn1 6_656 . 122.2(3) no
C1 N1 Zn1 . . 122.2(3) no
C6 N2 C6 6_656 . 116.4(6) no
C6 N2 Zn1 6_656 1_565 121.8(3) no
C6 N2 Zn1 . 1_565 121.8(3) no
C7 N3 C11 . . 116.1(4) no
C7 N3 Zn1 . . 121.0(3) no
C11 N3 Zn1 . . 122.8(3) no
O3 N4 O2 . . 123.7(6) no
O3 N4 C13 . . 118.5(6) no
O2 N4 C13 . . 117.7(6) no
O4 N5 O5 . . 124.4(7) no
O4 N5 C15 . . 117.4(6) no
O5 N5 C15 . . 118.1(6) no
O7 N6 O6 . . 120.4(7) no
O7 N6 C17 . . 117.9(6) no
O6 N6 C17 . . 121.7(6) no
N1 C1 C2 . . 123.7(5) no
C1 C2 C3 . . 120.2(6) no
C2 C3 C2 6_656 . 116.5(7) no
C2 C3 C4 6_656 . 121.8(3) no
C2 C3 C4 . . 121.8(3) no
C5 C4 C5 . 6_656 117.2(7) no
C5 C4 C3 . . 121.4(3) no
C5 C4 C3 6_656 . 121.4(3) no
C6 C5 C4 . . 119.3(6) no
N2 C6 C5 . . 123.9(5) no
N3 C7 C8 . . 123.4(5) no
C9 C8 C7 . . 120.7(5) no
C8 C9 C10 . . 115.5(4) no
C8 C9 C9 . 5_666 121.7(6) no
C10 C9 C9 . 5_666 122.7(6) no
C11 C10 C9 . . 120.5(5) no
N3 C11 C10 . . 123.7(5) no
O1 C12 C13 . . 120.4(4) no
O1 C12 C17 . . 119.6(4) no
C13 C12 C17 . . 120 no
C12 C13 C14 . . 120 no
C12 C13 N4 . . 124.4(4) no
C14 C13 N4 . . 115.5(4) no
C13 C14 C15 . . 120 no
C16 C15 C14 . . 120 no
C16 C15 N5 . . 119.7(4) no
C14 C15 N5 . . 120.2(4) no
C15 C16 C17 . . 120 no
C16 C17 C12 . . 120 no
C16 C17 N6 . . 114.7(4) no
C12 C17 N6 . . 125.3(4) no
Zn1 O1w H1w1 . . 125(3) no
Zn1 O1w H1w2 . . 117(3) no
H1w1 O1w H1w2 . . 109(2) no
H2w1 O2w H2w2 . . 109(2) no
N1 C1 H1 . . 118.1 no
C2 C1 H1 . . 118.1 no
C1 C2 H2 . . 119.9 no
C3 C2 H2 . . 119.9 no
C6 C5 H5 . . 120.4 no
C4 C5 H5 . . 120.4 no
N2 C6 H6 . . 118.0 no
C5 C6 H6 . . 118.0 no
N3 C7 H7 . . 118.3 no
C8 C7 H7 . . 118.3 no
C9 C8 H8 . . 119.6 no
C7 C8 H8 . . 119.6 no
C11 C10 H10 . . 119.7 no
C9 C10 H10 . . 119.7 no
N3 C11 H11 . . 118.2 no
C10 C11 H11 . . 118.2 no
C13 C14 H14 . . 120.0 no
C15 C14 H14 . . 120.0 no
C15 C16 H16 . . 120.0 no
C17 C16 H16 . . 120.0 no

loop_
_geom_bond_atom_site_label_1
_geom_bond_atom_site_label_2
_geom_bond_site_symmetry_2
_geom_bond_distance
_geom_bond_publ_flag
Zn1 O1w . 2.122(3) no
Zn1 O1w 6_656 2.122(3) no
Zn1 N1 . 2.170(6) no
Zn1 N2 1_545 2.173(6) no
Zn1 N3 . 2.187(3) no
Zn1 N3 6_656 2.187(3) no
O1 C12 . 1.306(5) no
O2 N4 . 1.210(5) no
O3 N4 . 1.209(5) no
O4 N5 . 1.220(6) no
O5 N5 . 1.224(6) no
O6 N6 . 1.197(5) no
O7 N6 . 1.190(6) no
N1 C1 6_656 1.335(6) no
N1 C1 . 1.335(6) no
N2 C6 6_656 1.334(6) no
N2 C6 . 1.334(6) no
N3 C7 . 1.320(6) no
N3 C11 . 1.325(6) no
N4 C13 . 1.443(5) no
N5 C15 . 1.447(5) no
N6 C17 . 1.434(6) no
C1 C2 . 1.373(7) no
C2 C3 . 1.373(6) no
C3 C2 6_656 1.373(6) no
C3 C4 . 1.466(9) no
C4 C5 . 1.388(6) no
C4 C5 6_656 1.388(6) no
C5 C6 . 1.378(7) no
C7 C8 . 1.377(6) no
C8 C9 . 1.370(7) no
C9 C10 . 1.374(7) no
C9 C9 5_666 1.486(8) no
C10 C11 . 1.370(7) no
C12 C13 . 1.39 no
C12 C17 . 1.39 no
C13 C14 . 1.39 no
C14 C15 . 1.39 no
C15 C16 . 1.39 no
C16 C17 . 1.39 no
O1w H1w1 . 0.850(10) no
O1w H1w2 . 0.850(10) no
O2w H2w1 . 0.850(10) no
O2w H2w2 . 0.850(10) no
C1 H1 . 0.93 no
C2 H2 . 0.93 no
C5 H5 . 0.93 no
C6 H6 . 0.93 no
C7 H7 . 0.93 no
C8 H8 . 0.93 no
C10 H10 . 0.93 no
C11 H11 . 0.93 no
C14 H14 . 0.93 no
C16 H16 . 0.93 no

loop_
_geom_hbond_atom_site_label_D
_geom_hbond_atom_site_label_H
_geom_hbond_atom_site_label_A
_geom_hbond_site_symmetry_A
_geom_hbond_distance_DH
_geom_hbond_distance_HA
_geom_hbond_distance_DA
_geom_hbond_angle_DHA
_geom_hbond_publ_flag
O1w H1w1 O2w . 0.850(10) 1.890(10) 2.731(5) 169(5) no
O1w H1w2 O1 . 0.850(10) 1.86(2) 2.695(5) 168(6) no
O2w H2w1 O3 8_546 0.850(10) 2.27(3) 3.064(7) 155(5) no
O2w H2w2 O7 8_556 0.850(10) 2.34(4) 2.949(8) 128(4) no

loop_
_geom_torsion_atom_site_label_1
_geom_torsion_atom_site_label_2
_geom_torsion_atom_site_label_3
_geom_torsion_atom_site_label_4
_geom_torsion_site_symmetry_1
_geom_torsion_site_symmetry_4
_geom_torsion
_geom_torsion_publ_flag
O1w Zn1 N1 C1 . 6_656 17.8(3) no
O1w Zn1 N1 C1 6_656 6_656 -162.2(3) no
N3 Zn1 N1 C1 . 6_656 -71.5(3) no
N3 Zn1 N1 C1 6_656 6_656 108.5(3) no
O1w Zn1 N1 C1 . . -162.2(3) no
O1w Zn1 N1 C1 6_656 . 17.8(3) no
N3 Zn1 N1 C1 . . 108.5(3) no
N3 Zn1 N1 C1 6_656 . -71.5(3) no
O1w Zn1 N3 C7 . . 63.3(4) no
O1w Zn1 N3 C7 6_656 . -119.4(4) no
N1 Zn1 N3 C7 . . 151.9(4) no
N2 Zn1 N3 C7 1_545 . -28.1(4) no
N3 Zn1 N3 C7 6_656 . -28.1(4) no
O1w Zn1 N3 C11 . . -112.6(4) no
O1w Zn1 N3 C11 6_656 . 64.8(4) no
N1 Zn1 N3 C11 . . -23.9(4) no
N2 Zn1 N3 C11 1_545 . 156.1(4) no
N3 Zn1 N3 C11 6_656 . 156.1(4) no
C1 N1 C1 C2 6_656 . 0.2(4) no
Zn1 N1 C1 C2 . . -179.8(4) no
N1 C1 C2 C3 . . -0.4(9) no
C1 C2 C3 C2 . 6_656 0.2(4) no
C1 C2 C3 C4 . . -179.8(4) no
C2 C3 C4 C5 6_656 . 140.5(4) no
C2 C3 C4 C5 . . -39.5(4) no
C2 C3 C4 C5 6_656 6_656 -39.5(4) no
C2 C3 C4 C5 . 6_656 140.5(4) no
C5 C4 C5 C6 6_656 . 0.5(4) no
C3 C4 C5 C6 . . -179.5(4) no
C6 N2 C6 C5 6_656 . 0.6(4) no
Zn1 N2 C6 C5 1_565 . -179.4(4) no
C4 C5 C6 N2 . . -1.2(8) no
C11 N3 C7 C8 . . 2.1(9) no
Zn1 N3 C7 C8 . . -174.0(4) no
N3 C7 C8 C9 . . -0.9(9) no
C7 C8 C9 C10 . . -1.4(8) no
C7 C8 C9 C9 . 5_666 177.4(6) no
C8 C9 C10 C11 . . 2.5(9) no
C9 C9 C10 C11 5_666 . -176.3(6) no
C7 N3 C11 C10 . . -0.9(9) no
Zn1 N3 C11 C10 . . 175.1(5) no
C9 C10 C11 N3 . . -2.0(10) no
O1 C12 C13 C14 . . 178.8(4) no
O1 C12 C13 N4 . . -5.2(5) no
C17 C12 C13 N4 . . 176.0(5) no
O3 N4 C13 C12 . . 156.3(6) no
O2 N4 C13 C12 . . -23.9(8) no
O3 N4 C13 C14 . . -27.5(8) no
O2 N4 C13 C14 . . 152.3(5) no
N4 C13 C14 C15 . . -176.4(4) no
C13 C14 C15 N5 . . 177.1(4) no
O4 N5 C15 C16 . . -179.2(6) no
O5 N5 C15 C16 . . 3.1(8) no
O4 N5 C15 C14 . . 3.8(8) no
O5 N5 C15 C14 . . -174.0(6) no
N5 C15 C16 C17 . . -177.1(4) no
C15 C16 C17 N6 . . -177.4(4) no
O1 C12 C17 C16 . . -178.8(4) no
O1 C12 C17 N6 . . -1.7(5) no
C13 C12 C17 N6 . . 177.1(5) no
O7 N6 C17 C16 . . -172.6(7) no
O6 N6 C17 C16 . . 9.7(8) no
O7 N6 C17 C12 . . 10.0(10) no
O6 N6 C17 C12 . . -167.6(6) no
